data_4026536
loop_
_publ_author_name
'Qu-Bo Li'
'Fei-Ting Zhou'
'Zheng-Geng Liu'
'Xue-Feng Li'
'Wei-Dong Zhu'
'Jian-Wu Xie'

_publ_section_title
;
 K2CO3-Promoted Domino Reactions: Construction of Functionalized
 2,3-Dihydrobenzofurans and Clofibrate Analogues
;
_journal_name_full 'Journal of Organic Chemistry'
_journal_page_first 7222
_journal_page_last 7228
_journal_paper_doi 10.1021/jo2008675
_journal_volume 76
_journal_year 2011
_chemical_formula_moiety 'C22 H20 Br Cl O6'
_chemical_formula_sum 'C22 H20 Br Cl O6'
_chemical_formula_weight 495.74
_chemical_name_systematic
;
 ?
;
_space_group_IT_number 14
_symmetry_cell_setting monoclinic
_symmetry_space_group_name_Hall '-P 2ybc'
_symmetry_space_group_name_H-M 'P 1 21/c 1'
_atom_sites_solution_hydrogens geom
_atom_sites_solution_primary direct
_atom_sites_solution_secondary difmap
_audit_creation_method SHELXL-97
_cell_angle_alpha 90.00
_cell_angle_beta 111.652(2)
_cell_angle_gamma 90.00
_cell_formula_units_Z 4
_cell_length_a 15.7744(6)
_cell_length_b 10.0072(4)
_cell_length_c 14.5277(5)
_cell_measurement_reflns_used 3498
_cell_measurement_temperature 296(2)
_cell_measurement_theta_max 27.58
_cell_measurement_theta_min 2.46
_cell_volume 2131.50(14)
_computing_cell_refinement 'SAINT (Bruker, 2006)'
_computing_data_collection 'APEXII (Bruker, 2006)'
_computing_data_reduction SAINT
_computing_molecular_graphics 'SHELXTL (Sheldrick, 2008)'
_computing_publication_material SHELXTL
_computing_structure_refinement 'SHELXL97 (Sheldrick, 2008)'
_computing_structure_solution 'SHELXS97 (Sheldrick, 2008)'
_diffrn_ambient_temperature 296(2)
_diffrn_measured_fraction_theta_full 0.983
_diffrn_measured_fraction_theta_max 0.983
_diffrn_measurement_device_type 'Bruker APEXII'
_diffrn_measurement_method '\w scans'
_diffrn_radiation_monochromator graphite
_diffrn_radiation_source 'fine-focus sealed tube'
_diffrn_radiation_type MoK\a
_diffrn_radiation_wavelength 0.71073
_diffrn_reflns_av_R_equivalents 0.0497
_diffrn_reflns_av_sigmaI/netI 0.0558
_diffrn_reflns_limit_h_max 20
_diffrn_reflns_limit_h_min -20
_diffrn_reflns_limit_k_max 13
_diffrn_reflns_limit_k_min -12
_diffrn_reflns_limit_l_max 17
_diffrn_reflns_limit_l_min -18
_diffrn_reflns_number 17622
_diffrn_reflns_theta_full 27.58
_diffrn_reflns_theta_max 27.58
_diffrn_reflns_theta_min 2.46
_diffrn_standards_decay_% none
_diffrn_standards_interval_count none
_diffrn_standards_interval_time none
_diffrn_standards_number none
_exptl_absorpt_coefficient_mu 2.090
_exptl_absorpt_correction_T_max .47
_exptl_absorpt_correction_T_min .37
_exptl_absorpt_correction_type empirical
_exptl_absorpt_process_details 'SADABS (Sheldrick, 1996)'
_exptl_crystal_colour colourless
_exptl_crystal_density_diffrn 1.545
_exptl_crystal_description prism
_exptl_crystal_F_000 1008
_exptl_crystal_size_max .50
_exptl_crystal_size_mid .45
_exptl_crystal_size_min .36
_refine_diff_density_max 0.697
_refine_diff_density_min -0.598
_refine_diff_density_rms 0.060
_refine_ls_extinction_method none
_refine_ls_goodness_of_fit_ref 1.036
_refine_ls_hydrogen_treatment constr
_refine_ls_matrix_type full
_refine_ls_number_parameters 271
_refine_ls_number_reflns 4844
_refine_ls_number_restraints 0
_refine_ls_restrained_S_all 1.036
_refine_ls_R_factor_gt 0.0483
_refine_ls_shift/su_max 0.001
_refine_ls_shift/su_mean 0.000
_refine_ls_structure_factor_coef Fsqd
_refine_ls_weighting_details 'calc w=1/[\s^2^(Fo^2^)+(0.0599P)^2^+1.0435P] where P=(Fo^2^+2Fc^2^)/3'
_refine_ls_weighting_scheme calc
_refine_ls_wR_factor_gt 0.1232
_refine_ls_wR_factor_ref 0.1413
_reflns_number_gt 2953
_reflns_number_total 4844
_reflns_threshold_expression I>2\s(I)
_cod_data_source_file jo2008675_si_003.cif
_cod_data_source_block a
_cod_database_code 4026536
_refine_ls_r_factor_ref 0.0902

loop_
_symmetry_equiv_pos_as_xyz
'x, y, z'
'-x, y+1/2, -z+1/2'
'-x, -y, -z'
'x, -y-1/2, z-1/2'

loop_
_atom_site_label
_atom_site_type_symbol
_atom_site_fract_x
_atom_site_fract_y
_atom_site_fract_z
_atom_site_U_iso_or_equiv
_atom_site_adp_type
_atom_site_occupancy
_atom_site_symmetry_multiplicity
_atom_site_calc_flag
_atom_site_refinement_flags
Br1 Br 0.02685(3) 0.39217(5) 0.27203(3) 0.0813(2) Uani 1 1 d .
Cl1 Cl 0.25718(9) 1.29647(10) 0.71243(9) 0.0800(3) Uani 1 1 d .
O1 O 0.10603(17) 0.8361(3) 0.6509(2) 0.0646(7) Uani 1 1 d .
O2 O 0.37667(16) 0.8419(2) 0.97893(15) 0.0509(6) Uani 1 1 d .
O3 O 0.2231(3) 0.5733(3) 0.9247(2) 0.1004(12) Uani 1 1 d .
O4 O 0.3187(2) 0.6463(3) 1.07005(19) 0.0756(8) Uani 1 1 d .
O5 O 0.4031(2) 0.5243(3) 0.9105(2) 0.0789(9) Uani 1 1 d .
O6 O 0.45213(17) 0.7122(2) 0.8642(2) 0.0614(7) Uani 1 1 d .
C1 C 0.0421(2) 0.6804(4) 0.4798(3) 0.0557(9) Uani 1 1 d .
H1A H 0.0043 0.7473 0.4875 0.067 Uiso 1 1 calc R
C2 C 0.0123(2) 0.6023(4) 0.3952(3) 0.0593(9) Uani 1 1 d .
H2A H -0.0451 0.6156 0.3465 0.071 Uiso 1 1 calc R
C3 C 0.0694(2) 0.5048(4) 0.3849(2) 0.0525(9) Uani 1 1 d .
C4 C 0.1548(2) 0.4835(3) 0.4551(2) 0.0496(8) Uani 1 1 d .
H4A H 0.1925 0.4174 0.4462 0.060 Uiso 1 1 calc R
C5 C 0.1837(2) 0.5622(3) 0.5394(2) 0.0468(8) Uani 1 1 d .
H5A H 0.2415 0.5491 0.5873 0.056 Uiso 1 1 calc R
C6 C 0.1275(2) 0.6608(3) 0.5536(2) 0.0415(7) Uani 1 1 d .
C7 C 0.1544(2) 0.7440(3) 0.6455(2) 0.0441(7) Uani 1 1 d .
C8 C 0.2412(2) 0.7106(3) 0.7299(2) 0.0426(7) Uani 1 1 d .
H8A H 0.2923 0.7273 0.7096 0.051 Uiso 1 1 calc R
H8B H 0.2411 0.6160 0.7446 0.051 Uiso 1 1 calc R
C9 C 0.2550(2) 0.7897(3) 0.8238(2) 0.0415(7) Uani 1 1 d .
H9A H 0.1969 0.7901 0.8339 0.050 Uiso 1 1 calc R
C10 C 0.2871(2) 0.9332(3) 0.8287(2) 0.0400(7) Uani 1 1 d .
C11 C 0.2568(2) 1.0377(3) 0.7641(2) 0.0475(8) Uani 1 1 d .
H11A H 0.2117 1.0257 0.7018 0.057 Uiso 1 1 calc R
C12 C 0.2957(2) 1.1622(3) 0.7946(3) 0.0521(8) Uani 1 1 d .
C13 C 0.3627(2) 1.1826(3) 0.8863(3) 0.0550(9) Uani 1 1 d .
H13A H 0.3876 1.2673 0.9042 0.066 Uiso 1 1 calc R
C14 C 0.3929(2) 1.0775(3) 0.9516(3) 0.0523(8) Uani 1 1 d .
H14A H 0.4377 1.0893 1.0142 0.063 Uiso 1 1 calc R
C15 C 0.3544(2) 0.9547(3) 0.9205(2) 0.0437(7) Uani 1 1 d .
C16 C 0.3294(2) 0.7308(3) 0.9194(2) 0.0444(7) Uani 1 1 d .
C17 C 0.2911(3) 0.6465(4) 0.9826(3) 0.0574(9) Uani 1 1 d .
C18 C 0.1631(8) 0.4815(8) 0.9719(5) 0.185(5) Uani 1 1 d .
H18A H 0.1825 0.4910 1.0432 0.222 Uiso 1 1 calc R
H18B H 0.0980 0.4974 0.9407 0.222 Uiso 1 1 calc R
C19 C 0.1842(10) 0.3856(9) 0.9496(9) 0.237(7) Uani 1 1 d .
H19A H 0.1567 0.3133 0.9720 0.356 Uiso 1 1 calc R
H19B H 0.2494 0.3777 0.9786 0.356 Uiso 1 1 calc R
H19C H 0.1649 0.3824 0.8788 0.356 Uiso 1 1 calc R
C20 C 0.3999(3) 0.6422(3) 0.8980(2) 0.0511(8) Uani 1 1 d .
C21 C 0.5212(3) 0.6365(5) 0.8401(3) 0.0752(12) Uani 1 1 d .
H21A H 0.5479 0.5693 0.8907 0.090 Uiso 1 1 calc R
H21B H 0.5695 0.6967 0.8403 0.090 Uiso 1 1 calc R
C22 C 0.4813(3) 0.5697(7) 0.7408(4) 0.0982(17) Uani 1 1 d .
H22A H 0.5281 0.5206 0.7281 0.147 Uiso 1 1 calc R
H22B H 0.4565 0.6362 0.6903 0.147 Uiso 1 1 calc R
H22C H 0.4338 0.5096 0.7405 0.147 Uiso 1 1 calc R

loop_
_atom_site_aniso_label
_atom_site_aniso_U_11
_atom_site_aniso_U_22
_atom_site_aniso_U_33
_atom_site_aniso_U_23
_atom_site_aniso_U_13
_atom_site_aniso_U_12
Br1 0.0887(3) 0.0954(4) 0.0518(2) -0.0228(2) 0.0168(2) -0.0335(3)
Cl1 0.1070(8) 0.0415(5) 0.0867(7) 0.0164(5) 0.0303(6) 0.0014(5)
O1 0.0563(15) 0.0607(16) 0.0709(17) -0.0131(13) 0.0166(13) 0.0056(13)
O2 0.0682(15) 0.0377(12) 0.0394(11) -0.0049(10) 0.0111(11) -0.0022(11)
O3 0.145(3) 0.100(2) 0.0581(17) 0.0066(16) 0.0394(19) -0.071(2)
O4 0.111(2) 0.079(2) 0.0424(14) 0.0059(13) 0.0347(15) 0.0049(17)
O5 0.117(2) 0.0424(16) 0.090(2) 0.0024(14) 0.0535(19) 0.0069(15)
O6 0.0645(15) 0.0562(16) 0.0715(17) 0.0029(13) 0.0342(14) 0.0056(13)
C1 0.052(2) 0.052(2) 0.056(2) 0.0032(17) 0.0115(17) -0.0005(16)
C2 0.0455(18) 0.071(2) 0.0464(18) 0.0068(18) -0.0004(15) -0.0078(19)
C3 0.060(2) 0.054(2) 0.0404(17) -0.0013(15) 0.0150(16) -0.0213(18)
C4 0.0520(19) 0.049(2) 0.0484(18) -0.0064(15) 0.0187(16) -0.0112(15)
C5 0.0474(18) 0.0457(19) 0.0419(17) 0.0012(14) 0.0100(14) -0.0051(15)
C6 0.0433(16) 0.0386(17) 0.0390(15) 0.0020(13) 0.0110(13) -0.0082(13)
C7 0.0463(17) 0.0373(17) 0.0490(18) 0.0013(14) 0.0179(15) -0.0045(15)
C8 0.0535(18) 0.0358(17) 0.0374(16) -0.0008(13) 0.0153(14) -0.0041(14)
C9 0.0507(18) 0.0368(17) 0.0362(15) -0.0021(13) 0.0150(14) -0.0036(14)
C10 0.0480(17) 0.0330(16) 0.0434(16) -0.0039(13) 0.0220(14) -0.0039(13)
C11 0.0580(19) 0.0404(18) 0.0450(17) -0.0009(15) 0.0201(16) 0.0003(15)
C12 0.062(2) 0.0347(17) 0.064(2) 0.0048(16) 0.0284(19) 0.0015(15)
C13 0.060(2) 0.0360(18) 0.072(2) -0.0104(17) 0.028(2) -0.0067(16)
C14 0.0529(19) 0.043(2) 0.057(2) -0.0132(16) 0.0161(17) -0.0039(15)
C15 0.0488(17) 0.0389(17) 0.0446(17) -0.0037(14) 0.0184(15) 0.0016(14)
C16 0.062(2) 0.0362(17) 0.0353(15) -0.0037(13) 0.0188(15) -0.0031(15)
C17 0.084(3) 0.047(2) 0.047(2) 0.0040(16) 0.0307(19) -0.0032(19)
C18 0.349(14) 0.131(7) 0.086(4) 0.010(4) 0.093(7) 0.046(8)
C19 0.423(19) 0.141(8) 0.279(14) 0.083(8) 0.283(15) 0.112(10)
C20 0.067(2) 0.043(2) 0.0362(16) -0.0025(14) 0.0115(16) 0.0000(17)
C21 0.062(2) 0.084(3) 0.085(3) -0.004(2) 0.033(2) 0.008(2)
C22 0.088(3) 0.141(5) 0.077(3) -0.010(3) 0.045(3) 0.016(3)

loop_
_atom_type_symbol
_atom_type_description
_atom_type_scat_dispersion_real
_atom_type_scat_dispersion_imag
_atom_type_scat_source
C C 0.0033 0.0016 'International Tables Vol C Tables 4.2.6.8 and 6.1.1.4'
H H 0.0000 0.0000 'International Tables Vol C Tables 4.2.6.8 and 6.1.1.4'
O O 0.0106 0.0060 'International Tables Vol C Tables 4.2.6.8 and 6.1.1.4'
Cl Cl 0.1484 0.1585 'International Tables Vol C Tables 4.2.6.8 and 6.1.1.4'
Br Br -0.2901 2.4595 'International Tables Vol C Tables 4.2.6.8 and 6.1.1.4'

loop_
_geom_angle_atom_site_label_1
_geom_angle_atom_site_label_2
_geom_angle_atom_site_label_3
_geom_angle
C15 O2 C16 107.8(2)
C17 O3 C18 120.3(4)
C20 O6 C21 116.0(3)
C2 C1 C6 121.3(3)
C2 C1 H1A 119.4
C6 C1 H1A 119.4
C3 C2 C1 118.4(3)
C3 C2 H2A 120.8
C1 C2 H2A 120.8
C4 C3 C2 122.2(3)
C4 C3 Br1 119.2(3)
C2 C3 Br1 118.6(3)
C3 C4 C5 118.8(3)
C3 C4 H4A 120.6
C5 C4 H4A 120.6
C4 C5 C6 121.0(3)
C4 C5 H5A 119.5
C6 C5 H5A 119.5
C5 C6 C1 118.3(3)
C5 C6 C7 122.7(3)
C1 C6 C7 119.0(3)
O1 C7 C6 120.0(3)
O1 C7 C8 121.4(3)
C6 C7 C8 118.6(3)
C7 C8 C9 113.7(3)
C7 C8 H8A 108.8
C9 C8 H8A 108.8
C7 C8 H8B 108.8
C9 C8 H8B 108.8
H8A C8 H8B 107.7
C10 C9 C8 118.0(3)
C10 C9 C16 100.8(2)
C8 C9 C16 114.3(3)
C10 C9 H9A 107.7
C8 C9 H9A 107.7
C16 C9 H9A 107.7
C11 C10 C15 119.6(3)
C11 C10 C9 131.7(3)
C15 C10 C9 108.5(3)
C10 C11 C12 117.7(3)
C10 C11 H11A 121.1
C12 C11 H11A 121.1
C13 C12 C11 122.3(3)
C13 C12 Cl1 119.7(3)
C11 C12 Cl1 118.0(3)
C12 C13 C14 120.0(3)
C12 C13 H13A 120.0
C14 C13 H13A 120.0
C15 C14 C13 117.3(3)
C15 C14 H14A 121.4
C13 C14 H14A 121.4
C14 C15 O2 123.3(3)
C14 C15 C10 123.2(3)
O2 C15 C10 113.5(3)
O2 C16 C17 107.4(2)
O2 C16 C20 108.3(3)
C17 C16 C20 106.2(3)
O2 C16 C9 107.2(2)
C17 C16 C9 114.1(3)
C20 C16 C9 113.5(2)
O4 C17 O3 125.2(4)
O4 C17 C16 125.3(4)
O3 C17 C16 109.5(3)
C19 C18 O3 94.7(9)
C19 C18 H18A 112.8
O3 C18 H18A 112.8
C19 C18 H18B 112.8
O3 C18 H18B 112.8
H18A C18 H18B 110.3
C18 C19 H19A 109.5
C18 C19 H19B 109.5
H19A C19 H19B 109.5
C18 C19 H19C 109.5
H19A C19 H19C 109.5
H19B C19 H19C 109.5
O5 C20 O6 126.2(4)
O5 C20 C16 122.1(3)
O6 C20 C16 111.7(3)
O6 C21 C22 111.9(4)
O6 C21 H21A 109.2
C22 C21 H21A 109.2
O6 C21 H21B 109.2
C22 C21 H21B 109.2
H21A C21 H21B 107.9
C21 C22 H22A 109.5
C21 C22 H22B 109.5
H22A C22 H22B 109.5
C21 C22 H22C 109.5
H22A C22 H22C 109.5
H22B C22 H22C 109.5

loop_
_geom_bond_atom_site_label_1
_geom_bond_atom_site_label_2
_geom_bond_distance
Br1 C3 1.896(3)
Cl1 C12 1.751(4)
O1 C7 1.217(4)
O2 C15 1.378(4)
O2 C16 1.437(4)
O3 C17 1.315(5)
O3 C18 1.639(10)
O4 C17 1.182(4)
O5 C20 1.192(4)
O6 C20 1.308(4)
O6 C21 1.471(5)
C1 C2 1.385(5)
C1 C6 1.391(5)
C1 H1A 0.9300
C2 C3 1.374(5)
C2 H2A 0.9300
C3 C4 1.373(5)
C4 C5 1.385(5)
C4 H4A 0.9300
C5 C6 1.391(5)
C5 H5A 0.9300
C6 C7 1.496(4)
C7 C8 1.500(4)
C8 C9 1.521(4)
C8 H8A 0.9700
C8 H8B 0.9700
C9 C10 1.516(4)
C9 C16 1.566(4)
C9 H9A 0.9800
C10 C11 1.368(4)
C10 C15 1.380(4)
C11 C12 1.387(5)
C11 H11A 0.9300
C12 C13 1.376(5)
C13 C14 1.378(5)
C13 H13A 0.9300
C14 C15 1.372(5)
C14 H14A 0.9300
C16 C17 1.526(5)
C16 C20 1.541(5)
C18 C19 1.103(9)
C18 H18A 0.9700
C18 H18B 0.9700
C19 H19A 0.9600
C19 H19B 0.9600
C19 H19C 0.9600
C21 C22 1.502(7)
C21 H21A 0.9700
C21 H21B 0.9700
C22 H22A 0.9600
C22 H22B 0.9600
C22 H22C 0.9600

loop_
_geom_torsion_atom_site_label_1
_geom_torsion_atom_site_label_2
_geom_torsion_atom_site_label_3
_geom_torsion_atom_site_label_4
_geom_torsion
C6 C1 C2 C3 -0.5(5)
C1 C2 C3 C4 -0.5(5)
C1 C2 C3 Br1 177.2(3)
C2 C3 C4 C5 0.6(5)
Br1 C3 C4 C5 -177.1(2)
C3 C4 C5 C6 0.4(5)
C4 C5 C6 C1 -1.4(5)
C4 C5 C6 C7 177.3(3)
C2 C1 C6 C5 1.5(5)
C2 C1 C6 C7 -177.2(3)
C5 C6 C7 O1 174.0(3)
C1 C6 C7 O1 -7.4(5)
C5 C6 C7 C8 -6.4(5)
C1 C6 C7 C8 172.3(3)
O1 C7 C8 C9 7.3(4)
C6 C7 C8 C9 -172.4(3)
C7 C8 C9 C10 -77.6(4)
C7 C8 C9 C16 164.2(3)
C8 C9 C10 C11 49.5(5)
C16 C9 C10 C11 174.7(3)
C8 C9 C10 C15 -136.1(3)
C16 C9 C10 C15 -10.9(3)
C15 C10 C11 C12 -0.1(5)
C9 C10 C11 C12 173.8(3)
C10 C11 C12 C13 0.1(5)
C10 C11 C12 Cl1 -179.9(3)
C11 C12 C13 C14 -0.4(5)
Cl1 C12 C13 C14 179.6(3)
C12 C13 C14 C15 0.7(5)
C13 C14 C15 O2 -178.4(3)
C13 C14 C15 C10 -0.8(5)
C16 O2 C15 C14 -174.9(3)
C16 O2 C15 C10 7.2(4)
C11 C10 C15 C14 0.4(5)
C9 C10 C15 C14 -174.8(3)
C11 C10 C15 O2 178.3(3)
C9 C10 C15 O2 3.1(4)
C15 O2 C16 C17 -137.0(3)
C15 O2 C16 C20 108.7(3)
C15 O2 C16 C9 -14.0(3)
C10 C9 C16 O2 15.0(3)
C8 C9 C16 O2 142.6(3)
C10 C9 C16 C17 133.6(3)
C8 C9 C16 C17 -98.7(3)
C10 C9 C16 C20 -104.5(3)
C8 C9 C16 C20 23.1(4)
C18 O3 C17 O4 5.6(8)
C18 O3 C17 C16 -175.0(5)
O2 C16 C17 O4 -22.2(5)
C20 C16 C17 O4 93.4(4)
C9 C16 C17 O4 -140.8(4)
O2 C16 C17 O3 158.3(3)
C20 C16 C17 O3 -86.0(4)
C9 C16 C17 O3 39.8(4)
C17 O3 C18 C19 -115.3(10)
C21 O6 C20 O5 -0.4(5)
C21 O6 C20 C16 -179.2(3)
O2 C16 C20 O5 130.7(3)
C17 C16 C20 O5 15.7(4)
C9 C16 C20 O5 -110.4(4)
O2 C16 C20 O6 -50.4(3)
C17 C16 C20 O6 -165.4(3)
C9 C16 C20 O6 68.5(4)
C20 O6 C21 C22 80.4(5)
